data_2218542
loop_
_publ_author_name
'Cao, Lu-Yang'
'Ye, Heng-Yun'

_publ_section_title
;
 (<i>Z</i>)-3-Ferrocenyl-2-phenylacrylonitrile
;
_journal_coeditor_code SJ2497
_journal_issue 6
_journal_name_full 'Acta Crystallographica Section E'
_journal_page_first m822
_journal_paper_doi 10.1107/S1600536808014517
_journal_volume 64
_journal_year 2008
_chemical_formula_iupac '[Fe (C5 H5) (C14 H10 N)]'
_chemical_formula_moiety 'C19 H15 Fe N'
_chemical_formula_sum 'C19 H15 Fe N'
_chemical_formula_weight 313.17
_chemical_name_common (Z)-2-phenyl-3-(ferrocenyl)acrylonitrile
_chemical_name_systematic
;
(<i>Z</i>)-3-Ferrocenyl-2-phenylacrylonitrile
;
_space_group_IT_number 14
_symmetry_cell_setting monoclinic
_symmetry_space_group_name_Hall '-P 2ybc'
_symmetry_space_group_name_H-M 'P 1 21/c 1'
_atom_sites_solution_hydrogens geom
_atom_sites_solution_primary direct
_atom_sites_solution_secondary difmap
_audit_creation_method SHELXL-97
_cell_angle_alpha 90.00
_cell_angle_beta 106.786(16)
_cell_angle_gamma 90.00
_cell_formula_units_Z 4
_cell_length_a 6.8255(14)
_cell_length_b 11.795(2)
_cell_length_c 19.939(4)
_cell_measurement_reflns_used 2947
_cell_measurement_temperature 293(2)
_cell_measurement_theta_max 27.4797
_cell_measurement_theta_min 3.1173
_cell_volume 1536.8(5)
_computing_cell_refinement 'CrystalClear (Rigaku, 2005)'
_computing_data_collection 'CrystalClear (Rigaku, 2005)'
_computing_data_reduction 'CrystalClear (Rigaku, 2005)'
_computing_molecular_graphics 'SHELXTL (Sheldrick, 2008)'
_computing_publication_material 'SHELXL97 (Sheldrick,2008)'
_computing_structure_refinement 'SHELXL97 (Sheldrick,2008)'
_computing_structure_solution 'SHELXS97 (Sheldrick, 2008)'
_diffrn_ambient_temperature 293(2)
_diffrn_detector_area_resol_mean 13.6612
_diffrn_measured_fraction_theta_full 0.997
_diffrn_measured_fraction_theta_max 0.997
_diffrn_measurement_device_type 'Rigaku, SCXmini'
_diffrn_measurement_method \w
_diffrn_radiation_monochromator graphite
_diffrn_radiation_source 'fine-focus sealed tube'
_diffrn_radiation_type MoK\a
_diffrn_radiation_wavelength 0.71073
_diffrn_reflns_av_R_equivalents 0.0501
_diffrn_reflns_av_sigmaI/netI 0.0360
_diffrn_reflns_limit_h_max 8
_diffrn_reflns_limit_h_min -8
_diffrn_reflns_limit_k_max 15
_diffrn_reflns_limit_k_min -15
_diffrn_reflns_limit_l_max 25
_diffrn_reflns_limit_l_min -25
_diffrn_reflns_number 15093
_diffrn_reflns_theta_full 27.52
_diffrn_reflns_theta_max 27.52
_diffrn_reflns_theta_min 3.12
_diffrn_standards_number 0
_exptl_absorpt_coefficient_mu 0.973
_exptl_absorpt_correction_T_max 1.00
_exptl_absorpt_correction_T_min 0.892
_exptl_absorpt_correction_type multi-scan
_exptl_absorpt_process_details '(CrystalClear; Rigaku, 2005)'
_exptl_crystal_colour Red
_exptl_crystal_density_diffrn 1.354
_exptl_crystal_density_method 'not measured'
_exptl_crystal_description Block
_exptl_crystal_F_000 648
_exptl_crystal_size_max 0.18
_exptl_crystal_size_mid 0.06
_exptl_crystal_size_min 0.05
_refine_diff_density_max 0.217
_refine_diff_density_min -0.399
_refine_ls_extinction_method none
_refine_ls_goodness_of_fit_ref 1.066
_refine_ls_hydrogen_treatment constr
_refine_ls_matrix_type full
_refine_ls_number_parameters 206
_refine_ls_number_reflns 3523
_refine_ls_number_restraints 30
_refine_ls_restrained_S_all 1.075
_refine_ls_R_factor_all 0.0796
_refine_ls_R_factor_gt 0.0525
_refine_ls_shift/su_max_lt 0.001
_refine_ls_shift/su_mean 0.000
_refine_ls_structure_factor_coef Fsqd
_refine_ls_weighting_details 'calc w=1/[\s^2^(Fo^2^)+(0.0496P)^2^+0.4337P] where P=(Fo^2^+2Fc^2^)/3'
_refine_ls_weighting_scheme calc
_refine_ls_wR_factor_gt 0.1136
_refine_ls_wR_factor_ref 0.1264
_reflns_number_gt 2520
_reflns_number_total 3523
_reflns_threshold_expression I>2\s(I)
_cod_data_source_file sj2497.cif
_cod_data_source_block I
_cod_depositor_comments
;
The following automatic conversions were performed:
'_exptl_absorpt_correction_type' value 'Multi-scan' changed to
'multi-scan' according to
'/home/saulius/struct/CIF-dictionaries/cif_core.dic' dictionary named
'cif_core.dic' version 2.4.1 from 2010-06-29.

Automatic conversion script
Id: cif_fix_enum 1527 2010-12-29 10:47:43Z saulius 

The following automatic conversions were performed:

'_exptl_absorpt_correction_type' value 'Multi-scan' changed to
'multi-scan' according to
/home/saulius/struct/CIF-dictionaries/cif_core.dic dictionary named
'cif_core.dic' version 2.4.1 from 2010-06-29.

Automatic conversion script
Id: cif_fix_values 1715 2011-07-08 13:25:40Z adriana 
;
_cod_original_sg_symbol_H-M 'P 21/c'
_cod_database_code 2218542
_cod_database_fobs_code 2218542

loop_
_symmetry_equiv_pos_as_xyz
'x, y, z'
'-x, y+1/2, -z+1/2'
'-x, -y, -z'
'x, -y-1/2, z-1/2'

loop_
_atom_site_type_symbol
_atom_site_label
_atom_site_fract_x
_atom_site_fract_y
_atom_site_fract_z
_atom_site_U_iso_or_equiv
_atom_site_adp_type
_atom_site_calc_flag
_atom_site_refinement_flags
_atom_site_occupancy
_atom_site_disorder_assembly
_atom_site_disorder_group
Fe Fe1 0.27058(7) 0.42653(4) 0.29905(2) 0.06096(17) Uani d . 1 . .
N N1 -0.4172(4) 0.4888(3) 0.12481(18) 0.0911(10) Uani d . 1 A .
C C1 0.1205(4) 0.3903(2) 0.19717(14) 0.0537(6) Uani d . 1 A .
C C2 0.2972(5) 0.3198(3) 0.22231(17) 0.0701(8) Uani d . 1 A .
H H2A 0.4135 0.3160 0.2029 0.084 Uiso calc R 1 . .
C C3 0.2759(7) 0.2573(3) 0.2800(2) 0.0887(11) Uani d . 1 A .
H H3A 0.3752 0.2028 0.3077 0.106 Uiso calc R 1 . .
C C4 0.0914(7) 0.2867(3) 0.2915(2) 0.0922(12) Uani d . 1 A .
H H4A 0.0394 0.2566 0.3289 0.111 Uiso calc R 1 . .
C C5 -0.0077(5) 0.3694(3) 0.24149(17) 0.0714(8) Uani d . 1 A .
H H5A -0.1400 0.4052 0.2377 0.086 Uiso calc R 1 . .
C C6 0.2256(9) 0.5813(5) 0.3412(3) 0.0813(15) Uani d PDU 0.764(8) A 1
H H6A 0.0944 0.6208 0.3326 0.098 Uiso calc PR 0.764(8) A 1
C C7 0.3062(13) 0.4980(6) 0.3956(3) 0.105(2) Uani d PDU 0.764(8) A 1
H H7A 0.2460 0.4729 0.4322 0.125 Uiso calc PR 0.764(8) A 1
C C8 0.4978(13) 0.4657(7) 0.3864(4) 0.113(2) Uani d PDU 0.764(8) A 1
H H8A 0.5923 0.4107 0.4158 0.136 Uiso calc PR 0.764(8) A 1
C C9 0.5340(9) 0.5257(7) 0.3301(4) 0.0948(17) Uani d PDU 0.764(8) A 1
H H9A 0.6548 0.5189 0.3133 0.114 Uiso calc PR 0.764(8) A 1
C C10 0.3661(11) 0.5945(6) 0.3021(4) 0.0794(17) Uani d PDU 0.764(8) A 1
H H10A 0.3473 0.6441 0.2613 0.095 Uiso calc PR 0.764(8) A 1
C C6' 0.270(3) 0.5375(19) 0.3729(13) 0.0813(15) Uani d PDU 0.236(8) A 2
H H6'A 0.1502 0.5559 0.3885 0.098 Uiso calc PR 0.236(8) A 2
C C7' 0.421(5) 0.452(2) 0.4048(12) 0.105(2) Uani d PDU 0.236(8) A 2
H H7'A 0.4250 0.4022 0.4445 0.125 Uiso calc PR 0.236(8) A 2
C C8' 0.562(4) 0.457(3) 0.3629(14) 0.113(2) Uani d PDU 0.236(8) A 2
H H8'A 0.6793 0.4061 0.3681 0.136 Uiso calc PR 0.236(8) A 2
C C9' 0.488(4) 0.534(3) 0.3082(11) 0.0948(17) Uani d PDU 0.236(8) A 2
H H9'A 0.5544 0.5509 0.2718 0.114 Uiso calc PR 0.236(8) A 2
C C10' 0.315(4) 0.588(3) 0.3162(16) 0.0794(17) Uani d PDU 0.236(8) A 2
H H10B 0.2395 0.6496 0.2872 0.095 Uiso calc PR 0.236(8) A 2
C C11 0.1004(4) 0.4723(2) 0.14174(13) 0.0480(6) Uani d . 1 . .
H H11A 0.2197 0.4875 0.1297 0.058 Uiso calc R 1 A .
C C12 -0.0664(4) 0.5297(2) 0.10511(13) 0.0452(6) Uani d . 1 A .
C C13 -0.0704(4) 0.6196(2) 0.05293(13) 0.0483(6) Uani d . 1 . .
C C14 -0.2528(5) 0.6672(3) 0.01394(16) 0.0699(8) Uani d . 1 A .
H H14A -0.3752 0.6405 0.0197 0.084 Uiso calc R 1 . .
C C15 -0.2574(6) 0.7535(3) -0.03341(19) 0.0869(11) Uani d . 1 . .
H H15A -0.3820 0.7844 -0.0589 0.104 Uiso calc R 1 A .
C C16 -0.0805(7) 0.7933(3) -0.04285(19) 0.0854(11) Uani d . 1 A .
H H16A -0.0838 0.8524 -0.0740 0.103 Uiso calc R 1 . .
C C17 0.1036(6) 0.7462(3) -0.00626(19) 0.0788(10) Uani d . 1 . .
H H17A 0.2244 0.7721 -0.0136 0.095 Uiso calc R 1 A .
C C18 0.1093(5) 0.6603(3) 0.04146(16) 0.0636(7) Uani d . 1 A .
H H18A 0.2345 0.6293 0.0663 0.076 Uiso calc R 1 . .
C C19 -0.2607(4) 0.5059(2) 0.11687(15) 0.0588(7) Uani d . 1 . .

loop_
_atom_site_aniso_label
_atom_site_aniso_U_11
_atom_site_aniso_U_22
_atom_site_aniso_U_33
_atom_site_aniso_U_12
_atom_site_aniso_U_13
_atom_site_aniso_U_23
Fe1 0.0733(3) 0.0567(3) 0.0496(2) -0.0014(2) 0.0125(2) 0.00379(19)
N1 0.0504(16) 0.114(3) 0.110(3) -0.0086(16) 0.0258(16) 0.017(2)
C1 0.0581(16) 0.0510(14) 0.0512(15) -0.0058(13) 0.0147(13) -0.0008(12)
C2 0.083(2) 0.0592(18) 0.0641(18) 0.0146(16) 0.0151(16) 0.0034(15)
C3 0.118(3) 0.0534(19) 0.082(2) 0.005(2) 0.009(2) 0.0107(17)
C4 0.115(3) 0.081(2) 0.077(2) -0.029(2) 0.023(2) 0.022(2)
C5 0.0686(19) 0.082(2) 0.0657(19) -0.0166(17) 0.0221(16) 0.0088(17)
C6 0.121(4) 0.063(3) 0.060(3) 0.006(3) 0.026(3) -0.005(2)
C7 0.183(7) 0.075(4) 0.046(3) 0.018(4) 0.020(4) 0.001(2)
C8 0.133(6) 0.107(4) 0.068(6) 0.021(4) -0.022(3) -0.021(4)
C9 0.070(4) 0.107(4) 0.085(5) -0.015(3) -0.013(3) -0.019(4)
C10 0.089(5) 0.066(2) 0.082(4) -0.019(3) 0.023(3) -0.008(2)
C6' 0.121(4) 0.063(3) 0.060(3) 0.006(3) 0.026(3) -0.005(2)
C7' 0.183(7) 0.075(4) 0.046(3) 0.018(4) 0.020(4) 0.001(2)
C8' 0.133(6) 0.107(4) 0.068(6) 0.021(4) -0.022(3) -0.021(4)
C9' 0.070(4) 0.107(4) 0.085(5) -0.015(3) -0.013(3) -0.019(4)
C10' 0.089(5) 0.066(2) 0.082(4) -0.019(3) 0.023(3) -0.008(2)
C11 0.0455(14) 0.0553(14) 0.0461(14) 0.0003(12) 0.0177(11) -0.0021(12)
C12 0.0406(13) 0.0525(14) 0.0433(13) -0.0017(11) 0.0135(11) -0.0073(11)
C13 0.0522(14) 0.0519(14) 0.0394(13) 0.0001(12) 0.0108(11) -0.0072(11)
C14 0.0583(17) 0.088(2) 0.0609(18) 0.0090(16) 0.0133(15) 0.0151(16)
C15 0.082(2) 0.102(3) 0.069(2) 0.023(2) 0.0105(19) 0.025(2)
C16 0.114(3) 0.076(2) 0.065(2) 0.004(2) 0.025(2) 0.0182(18)
C17 0.082(2) 0.078(2) 0.077(2) -0.0134(19) 0.0245(19) 0.0116(18)
C18 0.0584(17) 0.0674(19) 0.0616(18) -0.0044(15) 0.0119(14) 0.0060(15)
C19 0.0492(16) 0.0637(17) 0.0605(17) -0.0033(14) 0.0112(13) 0.0009(14)

loop_
_atom_type_symbol
_atom_type_description
_atom_type_scat_dispersion_real
_atom_type_scat_dispersion_imag
_atom_type_scat_source
C C 0.0033 0.0016 'International Tables Vol C Tables 4.2.6.8 and 6.1.1.4'
H H 0.0000 0.0000 'International Tables Vol C Tables 4.2.6.8 and 6.1.1.4'
Fe Fe 0.3463 0.8444 'International Tables Vol C Tables 4.2.6.8 and 6.1.1.4'
N N 0.0061 0.0033 'International Tables Vol C Tables 4.2.6.8 and 6.1.1.4'

loop_
_geom_angle_atom_site_label_1
_geom_angle_atom_site_label_2
_geom_angle_atom_site_label_3
_geom_angle
C9' Fe1 C10' 42.3(7)
C9' Fe1 C6' 70.2(8)
C10' Fe1 C6' 41.5(6)
C9' Fe1 C8 52.3(7)
C10' Fe1 C8 65.3(9)
C6' Fe1 C8 51.1(7)
C9' Fe1 C5 147.7(7)
C10' Fe1 C5 119.9(8)
C6' Fe1 C5 116.1(6)
C8 Fe1 C5 157.2(3)
C9' Fe1 C2 104.1(8)
C10' Fe1 C2 134.2(8)
C6' Fe1 C2 174.3(6)
C8 Fe1 C2 125.3(3)
C5 Fe1 C2 68.93(14)
C9' Fe1 C4 166.9(9)
C10' Fe1 C4 150.3(8)
C6' Fe1 C4 117.6(7)
C8 Fe1 C4 123.0(3)
C5 Fe1 C4 40.89(14)
C2 Fe1 C4 67.89(17)
C9' Fe1 C3 127.5(9)
C10' Fe1 C3 169.8(8)
C6' Fe1 C3 142.7(8)
C8 Fe1 C3 109.5(3)
C5 Fe1 C3 68.47(16)
C2 Fe1 C3 40.58(14)
C4 Fe1 C3 39.89(15)
C9' Fe1 C1 112.6(6)
C10' Fe1 C1 112.9(8)
C6' Fe1 C1 140.8(8)
C8 Fe1 C1 161.0(3)
C5 Fe1 C1 41.24(12)
C2 Fe1 C1 41.19(12)
C4 Fe1 C1 68.75(13)
C3 Fe1 C1 68.87(13)
C9' Fe1 C7 76.2(7)
C10' Fe1 C7 57.4(8)
C6' Fe1 C7 18.4(6)
C8 Fe1 C7 40.9(3)
C5 Fe1 C7 120.3(3)
C2 Fe1 C7 161.9(3)
C4 Fe1 C7 108.0(2)
C3 Fe1 C7 125.1(2)
C1 Fe1 C7 155.6(3)
C9' Fe1 C8' 40.9(6)
C10' Fe1 C8' 69.4(9)
C6' Fe1 C8' 68.5(8)
C8 Fe1 C8' 20.8(6)
C5 Fe1 C8' 170.4(8)
C2 Fe1 C8' 107.0(7)
C4 Fe1 C8' 129.7(8)
C3 Fe1 C8' 102.6(8)
C1 Fe1 C8' 140.3(7)
C7 Fe1 C8' 61.1(7)
C9' Fe1 C6 65.3(9)
C10' Fe1 C6 25.6(7)
C6' Fe1 C6 22.8(6)
C8 Fe1 C6 67.4(3)
C5 Fe1 C6 107.3(2)
C2 Fe1 C6 155.4(2)
C4 Fe1 C6 126.1(2)
C3 Fe1 C6 162.6(2)
C1 Fe1 C6 119.9(2)
C7 Fe1 C6 41.2(2)
C8' Fe1 C6 80.0(7)
C2 C1 C5 106.7(3)
C2 C1 C11 122.8(3)
C5 C1 C11 130.3(3)
C2 C1 Fe1 69.07(17)
C5 C1 Fe1 69.03(17)
C11 C1 Fe1 122.09(19)
C3 C2 C1 108.4(3)
C3 C2 Fe1 69.9(2)
C1 C2 Fe1 69.74(17)
C3 C2 H2A 125.8
C1 C2 H2A 125.8
Fe1 C2 H2A 125.8
C4 C3 C2 108.4(3)
C4 C3 Fe1 70.0(2)
C2 C3 Fe1 69.55(19)
C4 C3 H3A 125.8
C2 C3 H3A 125.8
Fe1 C3 H3A 125.8
C3 C4 C5 109.1(3)
C3 C4 Fe1 70.1(2)
C5 C4 Fe1 69.45(19)
C3 C4 H4A 125.4
C5 C4 H4A 125.4
Fe1 C4 H4A 125.4
C4 C5 C1 107.4(3)
C4 C5 Fe1 69.7(2)
C1 C5 Fe1 69.73(17)
C4 C5 H5A 126.3
C1 C5 H5A 126.3
Fe1 C5 H5A 126.3
C10 C6 C7 108.5(5)
C10 C6 Fe1 70.6(4)
C7 C6 Fe1 68.8(3)
C10 C6 H6A 125.7
C7 C6 H6A 125.7
Fe1 C6 H6A 125.7
C8 C7 C6 104.4(6)
C8 C7 Fe1 68.5(3)
C6 C7 Fe1 70.1(3)
C8 C7 H7A 127.8
C6 C7 H7A 127.8
Fe1 C7 H7A 127.8
C9 C8 C7 110.3(7)
C9 C8 Fe1 72.3(4)
C7 C8 Fe1 70.6(4)
C9 C8 H8A 124.8
C7 C8 H8A 124.8
Fe1 C8 H8A 124.8
C10 C9 C8 107.5(6)
C10 C9 Fe1 70.5(4)
C8 C9 Fe1 67.7(4)
C10 C9 H9A 126.2
C8 C9 H9A 126.2
Fe1 C9 H9A 126.2
C9 C10 C6 109.2(5)
C9 C10 Fe1 70.7(4)
C6 C10 Fe1 69.7(3)
C9 C10 H10A 125.4
C6 C10 H10A 125.4
Fe1 C10 H10A 125.4
C10' C6' C7' 110.9(15)
C10' C6' Fe1 68.1(16)
C7' C6' Fe1 73.2(14)
C10' C6' H6'A 124.6
C7' C6' H6'A 124.6
Fe1 C6' H6'A 124.6
C8' C7' C6' 103.2(14)
C8' C7' Fe1 68.6(16)
C6' C7' Fe1 64.9(13)
C8' C7' H7'A 128.4
C6' C7' H7'A 128.4
Fe1 C7' H7'A 128.4
C9' C8' C7' 109.1(16)
C9' C8' Fe1 64.2(15)
C7' C8' Fe1 70.5(16)
C9' C8' H8'A 125.2
C7' C8' H8'A 125.2
Fe1 C8' H8'A 125.2
C10' C9' C8' 109.5(16)
C10' C9' Fe1 69.7(17)
C8' C9' Fe1 74.9(16)
C10' C9' H9'A 125.2
C8' C9' H9'A 125.2
Fe1 C9' H9'A 125.2
C6' C10' C9' 107.1(15)
C6' C10' Fe1 70.3(14)
C9' C10' Fe1 68.0(17)
C6' C10' H10B 126.5
C9' C10' H10B 126.5
Fe1 C10' H10B 126.5
C12 C11 C1 129.1(2)
C12 C11 H11A 115.4
C1 C11 H11A 115.4
C11 C12 C19 119.3(2)
C11 C12 C13 125.7(2)
C19 C12 C13 115.0(2)
C14 C13 C18 117.4(3)
C14 C13 C12 121.1(2)
C18 C13 C12 121.5(2)
C13 C14 C15 121.5(3)
C13 C14 H14A 119.3
C15 C14 H14A 119.3
C16 C15 C14 120.2(3)
C16 C15 H15A 119.9
C14 C15 H15A 119.9
C15 C16 C17 120.0(3)
C15 C16 H16A 120.0
C17 C16 H16A 120.0
C16 C17 C18 120.1(3)
C16 C17 H17A 120.0
C18 C17 H17A 120.0
C17 C18 C13 120.9(3)
C17 C18 H18A 119.6
C13 C18 H18A 119.6
N1 C19 C12 178.3(3)

loop_
_geom_bond_atom_site_label_1
_geom_bond_atom_site_label_2
_geom_bond_distance
Fe1 C9' 1.92(3)
Fe1 C10' 1.94(3)
Fe1 C6' 1.970(19)
Fe1 C8 2.023(7)
Fe1 C5 2.029(3)
Fe1 C2 2.030(3)
Fe1 C4 2.032(4)
Fe1 C3 2.034(4)
Fe1 C1 2.039(3)
Fe1 C7 2.051(5)
Fe1 C8' 2.06(3)
Fe1 C6 2.069(5)
N1 C19 1.142(4)
C1 C2 1.431(4)
C1 C5 1.433(4)
C1 C11 1.445(4)
C2 C3 1.409(5)
C2 H2A 0.9800
C3 C4 1.387(5)
C3 H3A 0.9800
C4 C5 1.419(5)
C4 H4A 0.9800
C5 H5A 0.9800
C6 C10 1.408(8)
C6 C7 1.449(7)
C6 H6A 0.9800
C7 C8 1.424(10)
C7 H7A 0.9800
C8 C9 1.408(10)
C8 H8A 0.9800
C9 C10 1.383(7)
C9 H9A 0.9800
C10 H10A 0.9800
C6' C10' 1.388(17)
C6' C7' 1.451(18)
C6' H6'A 0.9800
C7' C8' 1.445(19)
C7' H7'A 0.9800
C8' C9' 1.396(18)
C8' H8'A 0.9800
C9' C10' 1.393(17)
C9' H9'A 0.9800
C10' H10B 0.9800
C11 C12 1.345(3)
C11 H11A 0.9300
C12 C19 1.439(4)
C12 C13 1.480(4)
C13 C14 1.382(4)
C13 C18 1.396(4)
C14 C15 1.383(5)
C14 H14A 0.9300
C15 C16 1.359(5)
C15 H15A 0.9300
C16 C17 1.375(5)
C16 H16A 0.9300
C17 C18 1.382(4)
C17 H17A 0.9300
C18 H18A 0.9300
